data_7229024
loop_
_publ_author_name
'Qian, Lebin'
'Zhou, Yibin'
'Liu, Miaochang'
'Huang, Xiaobo'
'Wu, Ge'
'Gao, Wenxia'
'Ding, Jinchang'
'Wu, Huayue'

_publ_section_title
;
 Mechanofluorochromic properties of fluorescent molecules based on a
 dicyanomethylene-4H-pyran and indole isomer containing different alkyl
 chains via an alkene module
;
_journal_issue 67
_journal_name_full 'RSC Adv.'
_journal_page_first 42180
_journal_paper_doi 10.1039/C7RA06951K
_journal_volume 7
_journal_year 2017
_chemical_formula_sum 'C38 H38 N4 O6'
_chemical_formula_weight 646.72
_chemical_name_systematic
; 
 ? 
;
_space_group_IT_number 2
_symmetry_cell_setting triclinic
_symmetry_space_group_name_Hall '-P 1'
_symmetry_space_group_name_H-M 'P -1'
_atom_sites_solution_hydrogens geom
_atom_sites_solution_primary direct
_atom_sites_solution_secondary difmap
_audit_creation_method SHELXL-97
_audit_update_record
;
2017-06-06 deposited with the CCDC.
2017-08-25 downloaded from the CCDC.
;
_cell_angle_alpha 101.290(3)
_cell_angle_beta 103.112(3)
_cell_angle_gamma 109.122(2)
_cell_formula_units_Z 2
_cell_length_a 10.4610(14)
_cell_length_b 12.7008(17)
_cell_length_c 14.931(3)
_cell_measurement_reflns_used 2447
_cell_measurement_temperature 298(2)
_cell_measurement_theta_max 23.33
_cell_measurement_theta_min 2.56
_cell_volume 1745.1(5)
_computing_cell_refinement 'SAINT (Bruker, 2002)'
_computing_data_collection 'SMART (Bruker, 2002)'
_computing_data_reduction SAINT
_computing_molecular_graphics 'XP (Bruker, 2002)'
_computing_publication_material 'SHELXL-97 (Bruker, 2002)'
_computing_structure_refinement 'SHELXL-97 (Sheldrick, 1997)'
_computing_structure_solution 'SHELXS-97 (Sheldrick, 1997)'
_diffrn_ambient_temperature 298(2)
_diffrn_measured_fraction_theta_full 0.981
_diffrn_measured_fraction_theta_max 0.981
_diffrn_measurement_device_type 'Bruker APEX II area-detector diffractometer'
_diffrn_measurement_method '\f and \w scans'
_diffrn_radiation_monochromator graphite
_diffrn_radiation_source 'fine-focus sealed tube'
_diffrn_radiation_type MoK\a
_diffrn_radiation_wavelength 0.71073
_diffrn_reflns_av_R_equivalents 0.0300
_diffrn_reflns_av_sigmaI/netI 0.0565
_diffrn_reflns_limit_h_max 12
_diffrn_reflns_limit_h_min -12
_diffrn_reflns_limit_k_max 14
_diffrn_reflns_limit_k_min -15
_diffrn_reflns_limit_l_max 18
_diffrn_reflns_limit_l_min -18
_diffrn_reflns_number 13631
_diffrn_reflns_theta_full 26.00
_diffrn_reflns_theta_max 26.00
_diffrn_reflns_theta_min 2.20
_exptl_absorpt_coefficient_mu 0.084
_exptl_absorpt_correction_T_max 0.9825
_exptl_absorpt_correction_T_min 0.9768
_exptl_absorpt_correction_type multi-scan
_exptl_absorpt_process_details 'SADABS (Bruker, 2002)'
_exptl_crystal_colour Red
_exptl_crystal_density_diffrn 1.231
_exptl_crystal_density_method 'not measured'
_exptl_crystal_description Prism
_exptl_crystal_F_000 684
_exptl_crystal_size_max 0.28
_exptl_crystal_size_mid 0.25
_exptl_crystal_size_min 0.21
_refine_diff_density_max 0.520
_refine_diff_density_min -0.338
_refine_diff_density_rms 0.048
_refine_ls_extinction_method none
_refine_ls_goodness_of_fit_ref 0.971
_refine_ls_hydrogen_treatment constr
_refine_ls_matrix_type full
_refine_ls_number_parameters 433
_refine_ls_number_reflns 6740
_refine_ls_number_restraints 0
_refine_ls_restrained_S_all 0.971
_refine_ls_R_factor_all 0.1338
_refine_ls_R_factor_gt 0.0724
_refine_ls_shift/su_max 0.000
_refine_ls_shift/su_mean 0.000
_refine_ls_structure_factor_coef Fsqd
_refine_ls_weighting_details 'calc w=1/[\s^2^(Fo^2^)+(0.1430P)^2^+0.0000P] where P=(Fo^2^+2Fc^2^)/3'
_refine_ls_weighting_scheme calc
_refine_ls_wR_factor_gt 0.2047
_refine_ls_wR_factor_ref 0.2363
_reflns_number_gt 3562
_reflns_number_total 6740
_reflns_threshold_expression I>2\s(I)
_cod_data_source_file c7ra06951k2.cif
_cod_data_source_block 1
_cod_depositor_comments
;
The following automatic conversions were performed:

'_symmetry_cell_setting' value 'Triclinic' changed to 'triclinic'
according to
/home/data/users/saulius/crontab/automatic-downloads/rss-feeds/RSC/lib/dictionaries/cif_core.dic
dictionary named 'cif_core.dic' version 2.4.2 from 2011-04-26.

'_exptl_absorpt_correction_type' value 'Multi-scan' changed to
'multi-scan' according to
/home/data/users/saulius/crontab/automatic-downloads/rss-feeds/RSC/lib/dictionaries/cif_core.dic
dictionary named 'cif_core.dic' version 2.4.2 from 2011-04-26.

Automatic conversion script
Id: cif_fix_values 4973 2017-02-22 13:04:09Z antanas 
;
_cod_original_cell_volume 1745.0(5)
_cod_database_code 7229024

loop_
_symmetry_equiv_pos_as_xyz
'x, y, z'
'-x, -y, -z'

loop_
_atom_site_label
_atom_site_type_symbol
_atom_site_fract_x
_atom_site_fract_y
_atom_site_fract_z
_atom_site_U_iso_or_equiv
_atom_site_adp_type
_atom_site_occupancy
_atom_site_symmetry_multiplicity
_atom_site_calc_flag
_atom_site_refinement_flags
O1 O -0.03583(17) 0.06295(15) 0.41016(12) 0.0513(5) Uani 1 1 d .
O2 O 0.7997(3) 0.2235(3) 0.3124(2) 0.1027(9) Uani 1 1 d .
O3 O 1.0519(4) 0.3924(4) 0.3134(4) 0.1479(14) Uani 1 1 d .
O4 O 0.7942(3) 0.8137(2) 1.04794(17) 0.0936(8) Uani 1 1 d .
O5 O 0.6330(3) 0.6500(2) 0.86946(19) 0.1027(9) Uani 1 1 d .
O6 O 0.5960(6) 0.4621(6) 0.5476(5) 0.233(3) Uani 1 1 d .
N1 N 0.3418(3) 0.4866(2) 0.77421(18) 0.0688(7) Uani 1 1 d .
H1 H 0.4277 0.5369 0.8026 0.083 Uiso 1 1 calc R
N2 N 0.5018(3) 0.0916(2) 0.28189(19) 0.0678(7) Uani 1 1 d .
H2 H 0.5932 0.1256 0.3003 0.081 Uiso 1 1 calc R
N3 N -0.6224(3) -0.1710(3) 0.4156(3) 0.0951(10) Uani 1 1 d .
N4 N -0.5601(3) -0.3320(3) 0.1477(2) 0.0899(10) Uani 1 1 d .
C1 C 0.2979(3) 0.4024(3) 0.6896(2) 0.0624(8) Uani 1 1 d .
H1A H 0.3566 0.3897 0.6540 0.075 Uiso 1 1 calc R
C2 C 0.2286(3) 0.4794(2) 0.80752(19) 0.0583(7) Uani 1 1 d .
C3 C 0.2215(4) 0.5453(3) 0.8907(2) 0.0755(10) Uani 1 1 d .
H3 H 0.3027 0.6058 0.9347 0.091 Uiso 1 1 calc R
C4 C 0.0925(4) 0.5194(3) 0.9064(2) 0.0810(10) Uani 1 1 d .
H4 H 0.0861 0.5635 0.9616 0.097 Uiso 1 1 calc R
C5 C -0.0288(4) 0.4288(3) 0.8421(2) 0.0787(10) Uani 1 1 d .
H5 H -0.1150 0.4125 0.8549 0.094 Uiso 1 1 calc R
C6 C -0.0234(3) 0.3623(3) 0.7591(2) 0.0655(8) Uani 1 1 d .
H6 H -0.1057 0.3022 0.7158 0.079 Uiso 1 1 calc R
C7 C 0.1075(3) 0.3861(2) 0.74072(18) 0.0511(7) Uani 1 1 d .
C8 C 0.1541(3) 0.3383(2) 0.66403(19) 0.0506(7) Uani 1 1 d .
C9 C 0.0785(3) 0.2417(2) 0.57824(18) 0.0520(7) Uani 1 1 d .
H9 H 0.1320 0.2270 0.5391 0.062 Uiso 1 1 calc R
C10 C -0.0592(3) 0.1702(2) 0.54747(18) 0.0509(7) Uani 1 1 d .
H10 H -0.1160 0.1836 0.5845 0.061 Uiso 1 1 calc R
C11 C -0.1248(3) 0.0742(2) 0.46096(17) 0.0469(6) Uani 1 1 d .
C12 C -0.2639(3) -0.0019(2) 0.42967(18) 0.0499(7) Uani 1 1 d .
H12 H -0.3228 0.0060 0.4665 0.060 Uiso 1 1 calc R
C13 C -0.3199(3) -0.0926(2) 0.34203(19) 0.0480(6) Uani 1 1 d .
C14 C -0.2242(3) -0.0955(2) 0.28837(18) 0.0524(7) Uani 1 1 d .
H14 H -0.2575 -0.1495 0.2279 0.063 Uiso 1 1 calc R
C15 C -0.0854(3) -0.0212(2) 0.32353(17) 0.0493(6) Uani 1 1 d .
C16 C 0.0216(3) -0.0228(2) 0.27906(19) 0.0544(7) Uani 1 1 d .
H16 H -0.0076 -0.0724 0.2170 0.065 Uiso 1 1 calc R
C17 C 0.1618(3) 0.0424(2) 0.32070(19) 0.0537(7) Uani 1 1 d .
H17 H 0.1874 0.0943 0.3813 0.064 Uiso 1 1 calc R
C18 C 0.2765(3) 0.0420(2) 0.28364(19) 0.0517(7) Uani 1 1 d .
C19 C 0.4175(3) 0.1113(3) 0.3337(2) 0.0637(8) Uani 1 1 d .
H19 H 0.4499 0.1642 0.3946 0.076 Uiso 1 1 calc R
C20 C 0.4199(3) 0.0093(3) 0.1954(2) 0.0565(7) Uani 1 1 d .
C21 C 0.2762(3) -0.0248(2) 0.19351(19) 0.0503(6) Uani 1 1 d .
C22 C 0.1719(3) -0.1090(3) 0.1113(2) 0.0625(8) Uani 1 1 d .
H22 H 0.0761 -0.1336 0.1071 0.075 Uiso 1 1 calc R
C23 C 0.2128(4) -0.1550(3) 0.0366(2) 0.0741(9) Uani 1 1 d .
H23 H 0.1434 -0.2113 -0.0179 0.089 Uiso 1 1 calc R
C24 C 0.3535(4) -0.1201(3) 0.0402(3) 0.0759(9) Uani 1 1 d .
H24 H 0.3771 -0.1529 -0.0118 0.091 Uiso 1 1 calc R
C25 C 0.4594(4) -0.0377(3) 0.1194(3) 0.0701(9) Uani 1 1 d .
H25 H 0.5546 -0.0140 0.1220 0.084 Uiso 1 1 calc R
C26 C -0.5513(3) -0.1720(3) 0.3677(2) 0.0653(8) Uani 1 1 d .
C27 C -0.4603(3) -0.1736(2) 0.3104(2) 0.0544(7) Uani 1 1 d .
C28 C -0.5167(3) -0.2623(3) 0.2199(2) 0.0624(8) Uani 1 1 d .
C29 C 0.8533(5) 0.2151(5) 0.2349(3) 0.1102(14) Uani 1 1 d .
H29A H 0.8069 0.2453 0.1883 0.132 Uiso 1 1 calc R
H29B H 0.8300 0.1336 0.2040 0.132 Uiso 1 1 calc R
C30 C 1.0055(5) 0.2779(6) 0.2628(5) 0.1329(18) Uani 1 1 d .
H30A H 1.0520 0.2399 0.3017 0.159 Uiso 1 1 calc R
H30B H 1.0344 0.2734 0.2054 0.159 Uiso 1 1 calc R
C31 C 1.0004(5) 0.4053(5) 0.3891(4) 0.1242(17) Uani 1 1 d .
H31A H 1.0231 0.4875 0.4164 0.149 Uiso 1 1 calc R
H31B H 1.0492 0.3793 0.4381 0.149 Uiso 1 1 calc R
C32 C 0.8458(5) 0.3413(4) 0.3652(4) 0.1193(16) Uani 1 1 d .
H32A H 0.8211 0.3452 0.4242 0.143 Uiso 1 1 calc R
H32B H 0.7960 0.3788 0.3280 0.143 Uiso 1 1 calc R
C33 C 0.7545(5) 0.6952(4) 1.0347(3) 0.1104(15) Uani 1 1 d .
H33A H 0.6669 0.6657 1.0502 0.132 Uiso 1 1 calc R
H33B H 0.8275 0.6828 1.0794 0.132 Uiso 1 1 calc R
C34 C 0.7338(6) 0.6306(4) 0.9410(3) 0.1225(18) Uani 1 1 d .
H34A H 0.6997 0.5483 0.9364 0.147 Uiso 1 1 calc R
H34B H 0.8243 0.6520 0.9282 0.147 Uiso 1 1 calc R
C35 C 0.6745(6) 0.7700(4) 0.8814(3) 0.1213(18) Uani 1 1 d .
H35A H 0.7619 0.7986 0.8654 0.146 Uiso 1 1 calc R
H35B H 0.6015 0.7828 0.8371 0.146 Uiso 1 1 calc R
C36 C 0.6961(6) 0.8331(4) 0.9747(4) 0.1229(17) Uani 1 1 d .
H36A H 0.6051 0.8128 0.9869 0.147 Uiso 1 1 calc R
H36B H 0.7315 0.9155 0.9797 0.147 Uiso 1 1 calc R
C37 C 0.4612(4) 0.3860(3) 0.5064(3) 0.0819(10) Uani 1 1 d .
H37A H 0.4077 0.3901 0.5513 0.098 Uiso 1 1 calc R
H37B H 0.4582 0.3075 0.4881 0.098 Uiso 1 1 calc R
C38 C 0.4035(6) 0.4120(5) 0.4284(6) 0.163(3) Uani 1 1 d .
H38A H 0.3060 0.3560 0.3975 0.196 Uiso 1 1 calc R
H38B H 0.4560 0.4050 0.3833 0.196 Uiso 1 1 calc R

loop_
_atom_site_aniso_label
_atom_site_aniso_U_11
_atom_site_aniso_U_22
_atom_site_aniso_U_33
_atom_site_aniso_U_23
_atom_site_aniso_U_13
_atom_site_aniso_U_12
O1 0.0439(10) 0.0556(11) 0.0411(9) -0.0025(8) 0.0125(8) 0.0131(8)
O2 0.0727(16) 0.110(2) 0.108(2) 0.0271(18) 0.0292(15) 0.0153(15)
O3 0.128(3) 0.138(4) 0.161(4) 0.060(3) 0.048(3) 0.022(3)
O4 0.110(2) 0.0626(15) 0.0722(16) 0.0019(12) -0.0036(14) 0.0216(14)
O5 0.1055(19) 0.0581(15) 0.0851(17) 0.0082(13) -0.0248(15) 0.0026(13)
O6 0.172(5) 0.197(5) 0.317(8) 0.083(5) 0.044(5) 0.072(4)
N1 0.0554(15) 0.0554(15) 0.0622(15) -0.0021(12) 0.0004(12) 0.0036(12)
N2 0.0481(14) 0.0792(18) 0.0687(16) 0.0129(14) 0.0137(12) 0.0237(13)
N3 0.0540(17) 0.110(3) 0.100(2) -0.0018(19) 0.0317(17) 0.0198(16)
N4 0.0798(19) 0.0678(18) 0.0758(19) -0.0190(16) 0.0026(16) 0.0091(15)
C1 0.0539(17) 0.0567(18) 0.0590(17) 0.0027(14) 0.0114(14) 0.0121(14)
C2 0.0694(19) 0.0427(15) 0.0446(15) 0.0044(12) 0.0079(14) 0.0108(14)
C3 0.101(3) 0.0483(18) 0.0472(17) 0.0008(14) 0.0074(17) 0.0102(17)
C4 0.116(3) 0.063(2) 0.0553(19) 0.0033(16) 0.034(2) 0.027(2)
C5 0.092(2) 0.069(2) 0.0626(19) 0.0016(17) 0.0326(19) 0.0205(19)
C6 0.0658(19) 0.067(2) 0.0492(16) 0.0020(14) 0.0195(14) 0.0161(15)
C7 0.0575(16) 0.0441(15) 0.0404(13) 0.0060(12) 0.0106(12) 0.0128(13)
C8 0.0449(15) 0.0463(15) 0.0482(15) 0.0044(12) 0.0092(12) 0.0116(12)
C9 0.0502(16) 0.0568(17) 0.0415(14) 0.0040(12) 0.0147(12) 0.0173(13)
C10 0.0494(16) 0.0530(16) 0.0420(14) 0.0039(12) 0.0129(12) 0.0163(13)
C11 0.0465(15) 0.0519(15) 0.0392(13) 0.0062(12) 0.0122(11) 0.0206(12)
C12 0.0451(15) 0.0537(16) 0.0447(14) 0.0037(12) 0.0156(12) 0.0168(13)
C13 0.0447(15) 0.0443(15) 0.0477(14) 0.0058(12) 0.0092(12) 0.0162(12)
C14 0.0518(16) 0.0509(16) 0.0419(14) -0.0017(12) 0.0116(12) 0.0155(13)
C15 0.0503(15) 0.0488(15) 0.0378(13) -0.0015(12) 0.0112(11) 0.0157(13)
C16 0.0542(17) 0.0530(16) 0.0444(14) -0.0009(12) 0.0171(13) 0.0144(14)
C17 0.0584(17) 0.0558(17) 0.0410(14) 0.0045(12) 0.0185(13) 0.0186(14)
C18 0.0506(16) 0.0523(16) 0.0474(14) 0.0100(13) 0.0157(13) 0.0166(13)
C19 0.0598(18) 0.070(2) 0.0512(16) 0.0058(15) 0.0145(14) 0.0220(16)
C20 0.0565(17) 0.0562(17) 0.0607(17) 0.0155(14) 0.0208(14) 0.0260(14)
C21 0.0535(16) 0.0508(16) 0.0523(15) 0.0148(13) 0.0236(13) 0.0230(13)
C22 0.0584(17) 0.0555(17) 0.0609(17) 0.0008(14) 0.0233(15) 0.0127(14)
C23 0.078(2) 0.062(2) 0.067(2) -0.0052(16) 0.0284(17) 0.0178(17)
C24 0.086(2) 0.075(2) 0.075(2) 0.0096(19) 0.041(2) 0.039(2)
C25 0.0646(19) 0.077(2) 0.088(2) 0.0266(19) 0.0418(19) 0.0369(18)
C26 0.0428(16) 0.0585(19) 0.071(2) -0.0048(15) 0.0057(15) 0.0128(14)
C27 0.0424(15) 0.0500(16) 0.0572(16) 0.0000(13) 0.0102(13) 0.0137(13)
C28 0.0501(16) 0.0530(17) 0.0638(19) 0.0009(16) 0.0088(14) 0.0106(14)
C29 0.096(3) 0.129(4) 0.096(3) 0.037(3) 0.038(3) 0.025(3)
C30 0.101(4) 0.136(5) 0.148(5) 0.041(4) 0.051(3) 0.023(3)
C31 0.105(4) 0.116(4) 0.119(4) 0.025(3) 0.025(3) 0.015(3)
C32 0.098(3) 0.108(4) 0.145(4) 0.016(3) 0.042(3) 0.042(3)
C33 0.146(4) 0.073(3) 0.078(3) 0.020(2) -0.003(3) 0.027(3)
C34 0.149(4) 0.065(2) 0.108(3) 0.006(2) -0.021(3) 0.038(3)
C35 0.164(4) 0.070(3) 0.089(3) 0.018(2) -0.015(3) 0.034(3)
C36 0.167(5) 0.085(3) 0.112(4) 0.016(3) 0.018(3) 0.068(3)
C37 0.063(2) 0.071(2) 0.112(3) 0.032(2) 0.030(2) 0.022(2)
C38 0.102(4) 0.110(5) 0.223(8) -0.011(5) 0.033(5) 0.021(3)

loop_
_atom_type_symbol
_atom_type_description
_atom_type_scat_dispersion_real
_atom_type_scat_dispersion_imag
_atom_type_scat_source
C C 0.0033 0.0016 'International Tables Vol C Tables 4.2.6.8 and 6.1.1.4'
H H 0.0000 0.0000 'International Tables Vol C Tables 4.2.6.8 and 6.1.1.4'
N N 0.0061 0.0033 'International Tables Vol C Tables 4.2.6.8 and 6.1.1.4'
O O 0.0106 0.0060 'International Tables Vol C Tables 4.2.6.8 and 6.1.1.4'

loop_
_geom_angle_atom_site_label_1
_geom_angle_atom_site_label_2
_geom_angle_atom_site_label_3
_geom_angle
_geom_angle_site_symmetry_1
_geom_angle_site_symmetry_3
C11 O1 C15 120.6(2) . .
C29 O2 C32 110.1(4) . .
C31 O3 C30 111.5(5) . .
C33 O4 C36 109.5(3) . .
C35 O5 C34 109.6(3) . .
C37 O6 C38 108.3(5) . 2_666
C1 N1 C2 109.6(2) . .
C1 N1 H1 125.2 . .
C2 N1 H1 125.2 . .
C19 N2 C20 109.7(2) . .
C19 N2 H2 125.1 . .
C20 N2 H2 125.1 . .
N1 C1 C8 110.2(3) . .
N1 C1 H1A 124.9 . .
C8 C1 H1A 124.9 . .
N1 C2 C3 130.6(3) . .
N1 C2 C7 107.8(2) . .
C3 C2 C7 121.7(3) . .
C4 C3 C2 118.5(3) . .
C4 C3 H3 120.8 . .
C2 C3 H3 120.8 . .
C3 C4 C5 121.4(3) . .
C3 C4 H4 119.3 . .
C5 C4 H4 119.3 . .
C6 C5 C4 120.8(3) . .
C6 C5 H5 119.6 . .
C4 C5 H5 119.6 . .
C5 C6 C7 119.4(3) . .
C5 C6 H6 120.3 . .
C7 C6 H6 120.3 . .
C6 C7 C2 118.2(3) . .
C6 C7 C8 135.3(2) . .
C2 C7 C8 106.5(2) . .
C1 C8 C9 122.5(3) . .
C1 C8 C7 106.0(2) . .
C9 C8 C7 131.4(2) . .
C10 C9 C8 128.2(3) . .
C10 C9 H9 115.9 . .
C8 C9 H9 115.9 . .
C9 C10 C11 124.1(2) . .
C9 C10 H10 117.9 . .
C11 C10 H10 117.9 . .
O1 C11 C12 120.8(2) . .
O1 C11 C10 114.1(2) . .
C12 C11 C10 125.1(2) . .
C11 C12 C13 121.0(2) . .
C11 C12 H12 119.5 . .
C13 C12 H12 119.5 . .
C27 C13 C12 121.9(2) . .
C27 C13 C14 122.3(2) . .
C12 C13 C14 115.8(2) . .
C15 C14 C13 121.3(2) . .
C15 C14 H14 119.3 . .
C13 C14 H14 119.3 . .
C14 C15 O1 120.3(2) . .
C14 C15 C16 125.7(2) . .
O1 C15 C16 114.0(2) . .
C17 C16 C15 124.6(2) . .
C17 C16 H16 117.7 . .
C15 C16 H16 117.7 . .
C16 C17 C18 128.3(3) . .
C16 C17 H17 115.9 . .
C18 C17 H17 115.9 . .
C19 C18 C17 123.4(3) . .
C19 C18 C21 105.7(2) . .
C17 C18 C21 130.9(2) . .
N2 C19 C18 110.4(3) . .
N2 C19 H19 124.8 . .
C18 C19 H19 124.8 . .
N2 C20 C25 130.2(3) . .
N2 C20 C21 107.4(2) . .
C25 C20 C21 122.4(3) . .
C22 C21 C20 117.8(2) . .
C22 C21 C18 135.5(3) . .
C20 C21 C18 106.7(2) . .
C23 C22 C21 119.1(3) . .
C23 C22 H22 120.4 . .
C21 C22 H22 120.4 . .
C24 C23 C22 121.9(3) . .
C24 C23 H23 119.0 . .
C22 C23 H23 119.0 . .
C25 C24 C23 121.0(3) . .
C25 C24 H24 119.5 . .
C23 C24 H24 119.5 . .
C24 C25 C20 117.8(3) . .
C24 C25 H25 121.1 . .
C20 C25 H25 121.1 . .
N3 C26 C27 178.4(4) . .
C13 C27 C26 121.1(2) . .
C13 C27 C28 121.1(3) . .
C26 C27 C28 117.8(2) . .
N4 C28 C27 179.2(4) . .
O2 C29 C30 113.0(4) . .
O2 C29 H29A 109.0 . .
C30 C29 H29A 109.0 . .
O2 C29 H29B 109.0 . .
C30 C29 H29B 109.0 . .
H29A C29 H29B 107.8 . .
O3 C30 C29 114.2(5) . .
O3 C30 H30A 108.7 . .
C29 C30 H30A 108.7 . .
O3 C30 H30B 108.7 . .
C29 C30 H30B 108.7 . .
H30A C30 H30B 107.6 . .
O3 C31 C32 114.8(5) . .
O3 C31 H31A 108.6 . .
C32 C31 H31A 108.6 . .
O3 C31 H31B 108.6 . .
C32 C31 H31B 108.6 . .
H31A C31 H31B 107.5 . .
O2 C32 C31 112.6(4) . .
O2 C32 H32A 109.1 . .
C31 C32 H32A 109.1 . .
O2 C32 H32B 109.1 . .
C31 C32 H32B 109.1 . .
H32A C32 H32B 107.8 . .
O4 C33 C34 114.3(4) . .
O4 C33 H33A 108.7 . .
C34 C33 H33A 108.7 . .
O4 C33 H33B 108.7 . .
C34 C33 H33B 108.7 . .
H33A C33 H33B 107.6 . .
C33 C34 O5 112.1(4) . .
C33 C34 H34A 109.2 . .
O5 C34 H34A 109.2 . .
C33 C34 H34B 109.2 . .
O5 C34 H34B 109.2 . .
H34A C34 H34B 107.9 . .
C36 C35 O5 112.7(4) . .
C36 C35 H35A 109.1 . .
O5 C35 H35A 109.1 . .
C36 C35 H35B 109.1 . .
O5 C35 H35B 109.1 . .
H35A C35 H35B 107.8 . .
C35 C36 O4 114.2(4) . .
C35 C36 H36A 108.7 . .
O4 C36 H36A 108.7 . .
C35 C36 H36B 108.7 . .
O4 C36 H36B 108.7 . .
H36A C36 H36B 107.6 . .
O6 C37 C38 108.7(5) . .
O6 C37 H37A 109.9 . .
C38 C37 H37A 109.9 . .
O6 C37 H37B 109.9 . .
C38 C37 H37B 109.9 . .
H37A C37 H37B 108.3 . .
C37 C38 O6 112.9(6) . 2_666
C37 C38 H38A 109.0 . .
O6 C38 H38A 109.0 2_666 .
C37 C38 H38B 109.0 . .
O6 C38 H38B 109.0 2_666 .
H38A C38 H38B 107.8 . .

loop_
_geom_bond_atom_site_label_1
_geom_bond_atom_site_label_2
_geom_bond_distance
_geom_bond_site_symmetry_2
O1 C11 1.351(3) .
O1 C15 1.369(3) .
O2 C29 1.396(5) .
O2 C32 1.409(5) .
O3 C31 1.362(6) .
O3 C30 1.364(6) .
O4 C33 1.384(5) .
O4 C36 1.439(5) .
O5 C35 1.403(5) .
O5 C34 1.441(5) .
O6 C37 1.335(7) .
O6 C38 1.566(8) 2_666
N1 C1 1.355(4) .
N1 C2 1.368(4) .
N1 H1 0.8600 .
N2 C19 1.347(4) .
N2 C20 1.371(4) .
N2 H2 0.8600 .
N3 C26 1.143(4) .
N4 C28 1.137(4) .
C1 C8 1.374(4) .
C1 H1A 0.9300 .
C2 C3 1.387(4) .
C2 C7 1.409(4) .
C3 C4 1.367(5) .
C3 H3 0.9300 .
C4 C5 1.384(5) .
C4 H4 0.9300 .
C5 C6 1.380(4) .
C5 H5 0.9300 .
C6 C7 1.405(4) .
C6 H6 0.9300 .
C7 C8 1.446(4) .
C8 C9 1.436(4) .
C9 C10 1.338(4) .
C9 H9 0.9300 .
C10 C11 1.435(4) .
C10 H10 0.9300 .
C11 C12 1.365(4) .
C12 C13 1.415(4) .
C12 H12 0.9300 .
C13 C27 1.395(4) .
C13 C14 1.422(4) .
C14 C15 1.355(4) .
C14 H14 0.9300 .
C15 C16 1.429(4) .
C16 C17 1.346(4) .
C16 H16 0.9300 .
C17 C18 1.432(4) .
C17 H17 0.9300 .
C18 C19 1.379(4) .
C18 C21 1.442(4) .
C19 H19 0.9300 .
C20 C25 1.386(4) .
C20 C21 1.414(4) .
C21 C22 1.398(4) .
C22 C23 1.376(4) .
C22 H22 0.9300 .
C23 C24 1.375(5) .
C23 H23 0.9300 .
C24 C25 1.372(5) .
C24 H24 0.9300 .
C25 H25 0.9300 .
C26 C27 1.419(4) .
C27 C28 1.432(4) .
C29 C30 1.443(7) .
C29 H29A 0.9700 .
C29 H29B 0.9700 .
C30 H30A 0.9700 .
C30 H30B 0.9700 .
C31 C32 1.472(6) .
C31 H31A 0.9700 .
C31 H31B 0.9700 .
C32 H32A 0.9700 .
C32 H32B 0.9700 .
C33 C34 1.405(6) .
C33 H33A 0.9700 .
C33 H33B 0.9700 .
C34 H34A 0.9700 .
C34 H34B 0.9700 .
C35 C36 1.391(6) .
C35 H35A 0.9700 .
C35 H35B 0.9700 .
C36 H36A 0.9700 .
C36 H36B 0.9700 .
C37 C38 1.338(8) .
C37 H37A 0.9700 .
C37 H37B 0.9700 .
C38 O6 1.566(8) 2_666
C38 H38A 0.9700 .
C38 H38B 0.9700 .

loop_
_geom_hbond_atom_site_label_D
_geom_hbond_atom_site_label_H
_geom_hbond_atom_site_label_A
_geom_hbond_distance_DH
_geom_hbond_distance_HA
_geom_hbond_distance_DA
_geom_hbond_angle_DHA
N2 H2 O2 0.86 2.05 2.892(4) 164.2
N1 H1 O5 0.86 2.03 2.889(4) 177.6

loop_
_geom_torsion_atom_site_label_1
_geom_torsion_atom_site_label_2
_geom_torsion_atom_site_label_3
_geom_torsion_atom_site_label_4
_geom_torsion
_geom_torsion_site_symmetry_1
_geom_torsion_site_symmetry_4
C2 N1 C1 C8 0.9(4) . .
C1 N1 C2 C3 179.2(3) . .
C1 N1 C2 C7 0.0(3) . .
N1 C2 C3 C4 179.8(3) . .
C7 C2 C3 C4 -1.2(5) . .
C2 C3 C4 C5 0.8(5) . .
C3 C4 C5 C6 -0.7(6) . .
C4 C5 C6 C7 0.9(5) . .
C5 C6 C7 C2 -1.3(4) . .
C5 C6 C7 C8 -179.2(3) . .
N1 C2 C7 C6 -179.3(3) . .
C3 C2 C7 C6 1.4(4) . .
N1 C2 C7 C8 -0.9(3) . .
C3 C2 C7 C8 179.9(3) . .
N1 C1 C8 C9 -179.0(3) . .
N1 C1 C8 C7 -1.4(3) . .
C6 C7 C8 C1 179.4(3) . .
C2 C7 C8 C1 1.4(3) . .
C6 C7 C8 C9 -3.3(5) . .
C2 C7 C8 C9 178.6(3) . .
C1 C8 C9 C10 177.2(3) . .
C7 C8 C9 C10 0.3(5) . .
C8 C9 C10 C11 -178.8(3) . .
C15 O1 C11 C12 3.6(4) . .
C15 O1 C11 C10 -176.6(2) . .
C9 C10 C11 O1 -1.8(4) . .
C9 C10 C11 C12 178.0(3) . .
O1 C11 C12 C13 -1.7(4) . .
C10 C11 C12 C13 178.5(3) . .
C11 C12 C13 C27 177.8(3) . .
C11 C12 C13 C14 -2.5(4) . .
C27 C13 C14 C15 -175.3(3) . .
C12 C13 C14 C15 5.0(4) . .
C13 C14 C15 O1 -3.4(4) . .
C13 C14 C15 C16 174.8(3) . .
C11 O1 C15 C14 -1.0(4) . .
C11 O1 C15 C16 -179.4(2) . .
C14 C15 C16 C17 -171.5(3) . .
O1 C15 C16 C17 6.8(4) . .
C15 C16 C17 C18 176.5(3) . .
C16 C17 C18 C19 -178.6(3) . .
C16 C17 C18 C21 0.9(5) . .
C20 N2 C19 C18 0.5(4) . .
C17 C18 C19 N2 179.2(3) . .
C21 C18 C19 N2 -0.4(3) . .
C19 N2 C20 C25 179.6(3) . .
C19 N2 C20 C21 -0.4(3) . .
N2 C20 C21 C22 179.9(3) . .
C25 C20 C21 C22 -0.1(4) . .
N2 C20 C21 C18 0.2(3) . .
C25 C20 C21 C18 -179.8(3) . .
C19 C18 C21 C22 -179.6(3) . .
C17 C18 C21 C22 0.8(5) . .
C19 C18 C21 C20 0.1(3) . .
C17 C18 C21 C20 -179.4(3) . .
C20 C21 C22 C23 0.2(4) . .
C18 C21 C22 C23 179.9(3) . .
C21 C22 C23 C24 -0.4(5) . .
C22 C23 C24 C25 0.3(6) . .
C23 C24 C25 C20 -0.1(5) . .
N2 C20 C25 C24 180.0(3) . .
C21 C20 C25 C24 0.0(5) . .
C12 C13 C27 C26 -3.4(4) . .
C14 C13 C27 C26 176.9(3) . .
C12 C13 C27 C28 177.7(3) . .
C14 C13 C27 C28 -2.0(4) . .
N3 C26 C27 C13 -56(14) . .
N3 C26 C27 C28 122(13) . .
C13 C27 C28 N4 -12(29) . .
C26 C27 C28 N4 169(100) . .
C32 O2 C29 C30 52.0(6) . .
C31 O3 C30 C29 51.3(7) . .
O2 C29 C30 O3 -54.2(7) . .
C30 O3 C31 C32 -49.3(7) . .
C29 O2 C32 C31 -49.5(6) . .
O3 C31 C32 O2 49.8(7) . .
C36 O4 C33 C34 51.6(6) . .
O4 C33 C34 O5 -54.8(6) . .
C35 O5 C34 C33 53.3(6) . .
C34 O5 C35 C36 -53.3(6) . .
O5 C35 C36 O4 54.0(7) . .
C33 O4 C36 C35 -51.2(6) . .
C38 O6 C37 C38 57.0(8) 2_666 .
O6 C37 C38 O6 -59.8(7) . 2_666
